data_4331971
loop_
_publ_author_name
'Raptopoulou, Catherine P.'
'Boudalis, Athanassios K.'
'Sanakis, Yiannis'
'Psycharis, Vassilis'
'Clemente-Juan, Juan Modesto'
'Fardis, Michael'
'Diamantopoulos, George'
'Papavassiliou, George'

_publ_section_title
;
 Hexanuclear Iron(III) Salicylaldoximato Complexes Presenting the
 [Fe6(\m3-O)2(\m2-OR)2]12+Core: Syntheses, Crystal Structures, and
 Spectroscopic and Magnetic Characterization
;
_journal_issue 5
_journal_name_full 'Inorganic Chemistry'
_journal_page_first 2317
_journal_page_last 2326
_journal_paper_doi 10.1021/ic051945q
_journal_volume 45
_journal_year 2006
_chemical_formula_sum 'C88 H76 Fe6 N4 O31'
_chemical_formula_weight 2020.63
_chemical_name_systematic
;
 ?
;
_space_group_IT_number 15
_symmetry_cell_setting monoclinic
_symmetry_space_group_name_Hall '-C 2yc'
_symmetry_space_group_name_H-M 'C 1 2/c 1'
_atom_sites_solution_hydrogens geom
_atom_sites_solution_primary direct
_atom_sites_solution_secondary difmap
_audit_creation_method SHELXL-97
_cell_angle_alpha 90.00
_cell_angle_beta 111.70(2)
_cell_angle_gamma 90.00
_cell_formula_units_Z 4
_cell_length_a 21.81(1)
_cell_length_b 17.93(1)
_cell_length_c 27.72(1)
_cell_measurement_reflns_used 25
_cell_measurement_temperature 298
_cell_measurement_theta_max 11.5
_cell_measurement_theta_min 5.5
_cell_volume 10072(8)
_computing_structure_refinement 'SHELXL-97 (Sheldrick, 1997)'
_computing_structure_solution 'SHELXS-97 (Sheldrick, 1997)'
_diffrn_ambient_temperature 298
_diffrn_measured_fraction_theta_full 0.967
_diffrn_measured_fraction_theta_max 0.967
_diffrn_measurement_device_type 'Crystal Logic Dual Goniometer'
_diffrn_measurement_method \q/2\q
_diffrn_radiation_monochromator graphite
_diffrn_radiation_source 'fine-focus sealed tube'
_diffrn_radiation_type MoK\a
_diffrn_radiation_wavelength 0.71073
_diffrn_reflns_av_R_equivalents 0.0265
_diffrn_reflns_av_sigmaI/netI 0.1077
_diffrn_reflns_limit_h_max 20
_diffrn_reflns_limit_h_min -17
_diffrn_reflns_limit_k_max 0
_diffrn_reflns_limit_k_min -17
_diffrn_reflns_limit_l_max 0
_diffrn_reflns_limit_l_min -26
_diffrn_reflns_number 4667
_diffrn_reflns_theta_full 19.99
_diffrn_reflns_theta_max 19.99
_diffrn_reflns_theta_min 2.41
_diffrn_standards_decay_% 2.9
_diffrn_standards_interval_count 97
_diffrn_standards_number 3
_exptl_absorpt_coefficient_mu 0.917
_exptl_absorpt_correction_type none
_exptl_crystal_colour red
_exptl_crystal_density_diffrn 1.333
_exptl_crystal_density_meas 1.32
_exptl_crystal_density_method 'floating method'
_exptl_crystal_description needle
_exptl_crystal_F_000 4144
_exptl_crystal_size_max 0.75
_exptl_crystal_size_mid 0.16
_exptl_crystal_size_min 0.12
_refine_diff_density_max 0.558
_refine_diff_density_min -0.286
_refine_diff_density_rms 0.075
_refine_ls_extinction_method none
_refine_ls_goodness_of_fit_ref 1.051
_refine_ls_hydrogen_treatment fixed
_refine_ls_matrix_type full
_refine_ls_number_parameters 571
_refine_ls_number_reflns 4549
_refine_ls_number_restraints 0
_refine_ls_restrained_S_all 1.051
_refine_ls_R_factor_all 0.1451
_refine_ls_R_factor_gt 0.0726
_refine_ls_shift/su_max 0.001
_refine_ls_shift/su_mean 0.000
_refine_ls_structure_factor_coef Fsqd
_refine_ls_weighting_details 'calc w=1/[\s^2^(Fo^2^)+(0.1031P)^2^+33.2656P] where P=(Fo^2^+2Fc^2^)/3'
_refine_ls_weighting_scheme calc
_refine_ls_wR_factor_gt 0.1759
_refine_ls_wR_factor_ref 0.2175
_reflns_number_gt 2607
_reflns_number_total 4549
_reflns_threshold_expression >2sigma(I)
_cod_data_source_file ic051945qsup1.cif
_cod_data_source_block complex2
_cod_original_cell_volume 10070(10)
_cod_original_sg_symbol_H-M C2/c
_cod_database_code 4331971

loop_
_symmetry_equiv_pos_as_xyz
'x, y, z'
'x, -y, z+1/2'
'x+1/2, y+1/2, z'
'x+1/2, -y+1/2, z+1/2'
'-x, -y, -z'
'-x, y, -z-1/2'
'-x+1/2, -y+1/2, -z'
'-x+1/2, y+1/2, -z-1/2'

loop_
_atom_site_label
_atom_site_type_symbol
_atom_site_fract_x
_atom_site_fract_y
_atom_site_fract_z
_atom_site_U_iso_or_equiv
_atom_site_adp_type
_atom_site_occupancy
_atom_site_symmetry_multiplicity
_atom_site_calc_flag
_atom_site_refinement_flags
Fe1 Fe 0.23649(9) 0.57085(10) 0.41334(7) 0.0605(6) Uani 1 1 d .
Fe2 Fe 0.30613(10) 0.68609(10) 0.35593(7) 0.0710(7) Uani 1 1 d .
Fe3 Fe 0.24687(9) 0.74936(10) 0.44008(6) 0.0565(6) Uani 1 1 d .
O1 O 0.2677(4) 0.6830(4) 0.5033(3) 0.056(2) Uani 1 1 d .
N1 N 0.2566(5) 0.6081(5) 0.4917(4) 0.056(3) Uani 1 1 d .
O2 O 0.2160(4) 0.4773(5) 0.4370(4) 0.075(3) Uani 1 1 d .
O11 O 0.2156(5) 0.5314(5) 0.3406(4) 0.078(3) Uani 1 1 d .
O12 O 0.2456(5) 0.6218(6) 0.2999(3) 0.085(3) Uani 1 1 d .
O21 O 0.3310(5) 0.5314(5) 0.4317(4) 0.075(3) Uani 1 1 d .
O22 O 0.3692(5) 0.5998(5) 0.3815(4) 0.087(3) Uani 1 1 d .
O31 O 0.1413(4) 0.6077(5) 0.3879(4) 0.076(3) Uani 1 1 d .
O32 O 0.1500(4) 0.7247(5) 0.4149(3) 0.071(3) Uani 1 1 d .
O41 O 0.2482(5) 0.7740(5) 0.3189(3) 0.074(3) Uani 1 1 d .
O42 O 0.2199(5) 0.8227(5) 0.3814(4) 0.086(3) Uani 1 1 d .
O51 O 0.3752(4) 0.7555(5) 0.4030(4) 0.080(3) Uani 1 1 d .
O52 O 0.3379(5) 0.7921(5) 0.4637(3) 0.076(3) Uani 1 1 d .
O61 O 0.3528(5) 0.7059(5) 0.3025(4) 0.102(3) Uani 1 1 d .
O71 O 0.2639(4) 0.6696(4) 0.4025(3) 0.060(2) Uani 1 1 d .
C1 C 0.2651(6) 0.5653(8) 0.5304(5) 0.064(4) Uani 1 1 d .
H1 H 0.2791 0.5875 0.5630 0.03(3) Uiso 1 1 calc R
C2 C 0.2552(8) 0.4868(8) 0.5282(6) 0.082(4) Uani 1 1 d .
C3 C 0.2702(9) 0.4498(9) 0.5770(7) 0.116(6) Uani 1 1 d .
H3 H 0.2867 0.4764 0.6080 0.15(4) Uiso 1 1 calc R
C4 C 0.2598(12) 0.3746(10) 0.5771(9) 0.148(8) Uani 1 1 d .
H4 H 0.2686 0.3498 0.6084 0.15(4) Uiso 1 1 calc R
C5 C 0.2365(10) 0.3355(9) 0.5311(9) 0.116(6) Uani 1 1 d .
H5 H 0.2296 0.2844 0.5321 0.15(4) Uiso 1 1 calc R
C6 C 0.2231(8) 0.3693(9) 0.4843(7) 0.094(5) Uani 1 1 d .
H6 H 0.2085 0.3413 0.4539 0.15(4) Uiso 1 1 calc R
C7 C 0.2314(7) 0.4465(8) 0.4822(6) 0.068(4) Uani 1 1 d .
C11 C 0.2200(7) 0.5612(9) 0.3009(6) 0.072(4) Uani 1 1 d .
C12 C 0.1896(7) 0.5184(8) 0.2497(5) 0.069(4) Uani 1 1 d .
C13 C 0.1945(9) 0.5459(10) 0.2043(7) 0.112(6) Uani 1 1 d .
H13 H 0.2162 0.5906 0.2045 0.11(2) Uiso 1 1 calc R
C14 C 0.1675(11) 0.5066(13) 0.1606(7) 0.130(8) Uani 1 1 d .
H14 H 0.1696 0.5267 0.1303 0.11(2) Uiso 1 1 calc R
C15 C 0.1390(11) 0.4434(15) 0.1574(9) 0.145(10) Uani 1 1 d .
H15 H 0.1230 0.4176 0.1261 0.11(2) Uiso 1 1 calc R
C16 C 0.1323(9) 0.4140(11) 0.2012(9) 0.125(7) Uani 1 1 d .
H16 H 0.1105 0.3689 0.1993 0.11(2) Uiso 1 1 calc R
C17 C 0.1585(7) 0.4522(9) 0.2487(7) 0.096(5) Uani 1 1 d .
H17 H 0.1548 0.4329 0.2786 0.11(2) Uiso 1 1 calc R
C21 C 0.3719(8) 0.5465(8) 0.4131(5) 0.071(4) Uani 1 1 d .
C22 C 0.4335(9) 0.4980(10) 0.4259(6) 0.083(4) Uani 1 1 d .
C23 C 0.4360(9) 0.4379(11) 0.4549(7) 0.109(6) Uani 1 1 d .
H23 H 0.4027 0.4271 0.4671 0.14(3) Uiso 1 1 calc R
C24 C 0.4938(14) 0.3902(14) 0.4664(9) 0.142(9) Uani 1 1 d .
H24 H 0.4970 0.3473 0.4861 0.14(3) Uiso 1 1 calc R
C25 C 0.5417(17) 0.406(2) 0.4496(11) 0.184(18) Uani 1 1 d .
H25 H 0.5787 0.3760 0.4578 0.14(3) Uiso 1 1 calc R
C26 C 0.5355(13) 0.4677(18) 0.4206(9) 0.151(10) Uani 1 1 d .
H26 H 0.5691 0.4806 0.4091 0.14(3) Uiso 1 1 calc R
C27 C 0.4813(11) 0.5112(13) 0.4078(6) 0.116(6) Uani 1 1 d .
H27 H 0.4772 0.5516 0.3858 0.14(3) Uiso 1 1 calc R
C31 C 0.1183(7) 0.6709(9) 0.3870(5) 0.068(4) Uani 1 1 d .
C32 C 0.0478(7) 0.6856(9) 0.3534(5) 0.072(4) Uani 1 1 d .
C33 C 0.0100(11) 0.6327(10) 0.3217(8) 0.128(7) Uani 1 1 d .
H33 H 0.0274 0.5855 0.3213 0.15(3) Uiso 1 1 calc R
C34 C -0.0532(12) 0.6475(15) 0.2904(11) 0.177(12) Uani 1 1 d .
H34 H -0.0792 0.6091 0.2707 0.15(3) Uiso 1 1 calc R
C35 C -0.0784(12) 0.7136(19) 0.2872(10) 0.166(11) Uani 1 1 d .
H35 H -0.1214 0.7233 0.2649 0.15(3) Uiso 1 1 calc R
C36 C -0.0406(13) 0.7669(14) 0.3167(12) 0.185(12) Uani 1 1 d .
H36 H -0.0581 0.8146 0.3151 0.15(3) Uiso 1 1 calc R
C37 C 0.0224(9) 0.7541(11) 0.3492(8) 0.130(7) Uani 1 1 d .
H37 H 0.0479 0.7931 0.3686 0.15(3) Uiso 1 1 calc R
C41 C 0.2180(7) 0.8199(7) 0.3354(5) 0.063(4) Uani 1 1 d .
C42 C 0.1775(7) 0.8783(8) 0.3001(5) 0.063(4) Uani 1 1 d .
C43 C 0.1853(8) 0.8950(9) 0.2545(6) 0.083(4) Uani 1 1 d .
H43 H 0.2165 0.8691 0.2454 0.13(3) Uiso 1 1 calc R
C44 C 0.1479(11) 0.9494(13) 0.2220(8) 0.122(7) Uani 1 1 d .
H44 H 0.1533 0.9586 0.1907 0.13(3) Uiso 1 1 calc R
C45 C 0.1052(13) 0.9882(13) 0.2337(10) 0.156(11) Uani 1 1 d .
H45 H 0.0813 1.0261 0.2119 0.13(3) Uiso 1 1 calc R
C46 C 0.0961(12) 0.9715(14) 0.2800(10) 0.166(10) Uani 1 1 d .
H46 H 0.0655 0.9982 0.2891 0.13(3) Uiso 1 1 calc R
C47 C 0.1323(10) 0.9157(11) 0.3122(7) 0.124(7) Uani 1 1 d .
H47 H 0.1251 0.9041 0.3424 0.13(3) Uiso 1 1 calc R
C51 C 0.3821(9) 0.7888(8) 0.4450(6) 0.078(4) Uani 1 1 d .
C52 C 0.4461(10) 0.8236(12) 0.4721(7) 0.119(7) Uani 1 1 d .
C53 C 0.4950(11) 0.8158(16) 0.4555(8) 0.180(12) Uani 1 1 d .
H53 H 0.4924 0.7850 0.4278 0.216 Uiso 1 1 calc R
C54 C 0.5549(15) 0.860(3) 0.4848(17) 0.38(3) Uani 1 1 d .
H54 H 0.5881 0.8673 0.4718 0.457 Uiso 1 1 calc R
C55 C 0.560(3) 0.889(4) 0.5300(13) 0.42(4) Uani 1 1 d .
H55 H 0.5995 0.9108 0.5507 0.508 Uiso 1 1 calc R
C56 C 0.5130(19) 0.889(3) 0.5464(14) 0.39(4) Uani 1 1 d .
H56 H 0.5188 0.9103 0.5785 0.472 Uiso 1 1 calc R
C57 C 0.4553(12) 0.8593(16) 0.5176(9) 0.205(14) Uani 1 1 d .
H57 H 0.4201 0.8628 0.5288 0.246 Uiso 1 1 calc R
NS1 N 0.2269(10) 0.2477(11) 0.3051(8) 0.176(7) Uiso 1 1 d .
CS1 C 0.2594(14) 0.2890(16) 0.3395(11) 0.177(9) Uiso 1 1 d .
CS2 C 0.2965(14) 0.3445(16) 0.3779(12) 0.200(11) Uiso 1 1 d .
OW1 O 0.0577(16) 0.428(2) 0.3546(13) 0.211(13) Uiso 0.55 1 d P
OW1A O 0.084(2) 0.352(2) 0.3479(16) 0.211(16) Uiso 0.45 1 d P
OW2 O 0.0031(18) 0.178(2) 0.1822(14) 0.209(14) Uiso 0.50 1 d P

loop_
_atom_site_aniso_label
_atom_site_aniso_U_11
_atom_site_aniso_U_22
_atom_site_aniso_U_33
_atom_site_aniso_U_23
_atom_site_aniso_U_13
_atom_site_aniso_U_12
Fe1 0.0688(13) 0.0507(11) 0.0544(11) 0.0007(9) 0.0139(10) 0.0025(10)
Fe2 0.0929(16) 0.0610(12) 0.0638(13) -0.0025(10) 0.0345(12) -0.0004(11)
Fe3 0.0681(12) 0.0525(11) 0.0422(10) 0.0028(9) 0.0125(9) 0.0033(9)
O1 0.078(6) 0.041(5) 0.042(4) 0.003(4) 0.014(4) 0.002(4)
N1 0.058(7) 0.046(7) 0.053(7) 0.001(6) 0.010(5) 0.010(5)
O2 0.086(7) 0.055(6) 0.076(7) 0.005(5) 0.021(5) -0.007(5)
O11 0.110(8) 0.063(6) 0.055(6) -0.001(5) 0.023(6) -0.003(5)
O12 0.134(9) 0.058(6) 0.056(6) -0.016(5) 0.025(6) -0.020(6)
O21 0.083(7) 0.073(7) 0.069(6) 0.005(5) 0.028(6) 0.015(5)
O22 0.105(8) 0.075(7) 0.094(7) 0.003(6) 0.051(6) 0.018(6)
O31 0.072(7) 0.046(6) 0.095(7) 0.007(5) 0.014(5) -0.004(5)
O32 0.066(6) 0.082(7) 0.055(5) -0.011(5) 0.010(5) 0.012(5)
O41 0.098(7) 0.063(6) 0.063(6) 0.008(5) 0.032(6) -0.002(6)
O42 0.128(9) 0.071(6) 0.056(6) 0.007(5) 0.030(6) 0.025(6)
O51 0.083(7) 0.079(6) 0.084(7) 0.003(6) 0.037(6) -0.006(5)
O52 0.083(7) 0.083(7) 0.063(6) -0.013(5) 0.029(6) -0.027(5)
O61 0.136(9) 0.093(7) 0.098(7) -0.003(6) 0.068(7) -0.006(7)
O71 0.068(6) 0.054(5) 0.047(5) -0.004(4) 0.010(4) 0.001(4)
C1 0.075(10) 0.061(10) 0.051(9) 0.001(9) 0.017(8) 0.013(8)
C2 0.128(14) 0.044(10) 0.078(12) 0.013(9) 0.042(10) 0.011(9)
C3 0.20(2) 0.057(12) 0.101(14) 0.014(10) 0.068(13) 0.008(11)
C4 0.26(3) 0.057(13) 0.14(2) 0.027(13) 0.091(19) 0.013(14)
C5 0.164(19) 0.060(12) 0.139(18) 0.007(14) 0.075(15) -0.003(11)
C6 0.145(15) 0.061(12) 0.097(13) 0.013(10) 0.069(12) 0.008(10)
C7 0.080(11) 0.050(10) 0.082(12) 0.014(10) 0.039(9) 0.013(7)
C11 0.084(11) 0.053(10) 0.058(11) -0.017(9) 0.000(9) 0.015(8)
C12 0.068(10) 0.050(9) 0.065(10) -0.003(8) -0.002(8) 0.017(8)
C13 0.156(17) 0.106(14) 0.066(12) -0.016(12) 0.030(11) 0.020(12)
C14 0.19(2) 0.122(17) 0.049(12) -0.033(13) 0.010(12) 0.014(16)
C15 0.135(19) 0.14(2) 0.101(18) -0.079(19) -0.022(15) 0.032(17)
C16 0.117(16) 0.096(14) 0.123(17) -0.046(15) -0.002(15) -0.008(11)
C17 0.078(11) 0.075(12) 0.098(13) -0.023(10) -0.009(10) 0.013(9)
C21 0.090(13) 0.063(10) 0.045(9) -0.016(8) 0.008(9) 0.013(10)
C22 0.095(14) 0.074(12) 0.063(10) -0.025(9) 0.012(10) 0.006(11)
C23 0.089(14) 0.099(14) 0.108(14) -0.024(12) 0.001(11) 0.036(12)
C24 0.15(2) 0.127(18) 0.103(17) -0.027(13) -0.004(17) 0.03(2)
C25 0.15(3) 0.25(4) 0.10(2) -0.05(2) -0.01(2) 0.11(3)
C26 0.092(19) 0.25(3) 0.094(18) -0.042(18) 0.018(15) 0.03(2)
C27 0.092(15) 0.18(2) 0.083(12) -0.019(13) 0.033(13) 0.030(15)
C31 0.074(13) 0.068(11) 0.047(9) 0.012(8) 0.004(9) 0.005(9)
C32 0.046(10) 0.082(11) 0.062(9) 0.016(9) -0.009(9) 0.016(10)
C33 0.090(16) 0.099(14) 0.135(16) -0.016(13) -0.029(13) -0.009(13)
C34 0.078(19) 0.14(2) 0.22(3) 0.005(19) -0.054(18) -0.002(15)
C35 0.076(18) 0.21(3) 0.15(2) 0.07(2) -0.037(15) 0.01(2)
C36 0.077(19) 0.14(2) 0.27(3) -0.01(2) -0.017(19) 0.021(15)
C37 0.061(14) 0.107(16) 0.166(19) -0.021(13) -0.025(13) 0.011(11)
C41 0.088(11) 0.046(9) 0.048(10) 0.011(8) 0.016(8) 0.001(8)
C42 0.067(10) 0.068(9) 0.044(9) -0.004(8) 0.008(8) -0.017(8)
C43 0.084(12) 0.089(11) 0.065(10) 0.013(9) 0.015(9) -0.027(9)
C44 0.131(19) 0.126(18) 0.083(14) 0.045(14) 0.009(14) -0.002(14)
C45 0.16(2) 0.117(18) 0.13(2) 0.045(16) -0.026(18) 0.042(16)
C46 0.18(2) 0.19(2) 0.122(18) 0.028(18) 0.052(18) 0.082(19)
C47 0.141(17) 0.144(17) 0.074(12) 0.037(12) 0.025(12) 0.067(15)
C51 0.097(15) 0.083(11) 0.060(10) 0.017(9) 0.038(11) 0.009(10)
C52 0.082(14) 0.20(2) 0.060(11) 0.006(13) 0.011(11) -0.072(14)
C53 0.089(15) 0.35(4) 0.109(16) -0.029(18) 0.043(15) -0.093(19)
C54 0.11(2) 0.80(10) 0.25(4) -0.14(5) 0.09(3) -0.17(4)
C55 0.38(7) 0.77(11) 0.11(2) -0.15(4) 0.08(3) -0.35(7)
C56 0.28(4) 0.78(10) 0.20(3) -0.26(5) 0.18(3) -0.35(6)
C57 0.16(2) 0.35(4) 0.108(17) -0.11(2) 0.042(16) -0.17(2)

loop_
_atom_type_symbol
_atom_type_description
_atom_type_scat_dispersion_real
_atom_type_scat_dispersion_imag
_atom_type_scat_source
C C 0.0033 0.0016 'International Tables Vol C Tables 4.2.6.8 and 6.1.1.4'
H H 0.0000 0.0000 'International Tables Vol C Tables 4.2.6.8 and 6.1.1.4'
N N 0.0061 0.0033 'International Tables Vol C Tables 4.2.6.8 and 6.1.1.4'
O O 0.0106 0.0060 'International Tables Vol C Tables 4.2.6.8 and 6.1.1.4'
Fe Fe 0.3463 0.8444 'International Tables Vol C Tables 4.2.6.8 and 6.1.1.4'

loop_
_geom_angle_atom_site_label_1
_geom_angle_atom_site_label_2
_geom_angle_atom_site_label_3
_geom_angle
_geom_angle_site_symmetry_3
O2 Fe1 O71 169.7(4) .
O2 Fe1 O11 92.3(4) .
O71 Fe1 O11 97.8(3) .
O2 Fe1 O31 93.8(4) .
O71 Fe1 O31 89.0(3) .
O11 Fe1 O31 86.8(4) .
O2 Fe1 O21 87.3(4) .
O71 Fe1 O21 90.8(4) .
O11 Fe1 O21 87.8(4) .
O31 Fe1 O21 174.5(4) .
O2 Fe1 N1 85.0(4) .
O71 Fe1 N1 85.0(4) .
O11 Fe1 N1 177.2(4) .
O31 Fe1 N1 92.9(4) .
O21 Fe1 N1 92.6(4) .
O71 Fe2 O12 95.4(4) .
O71 Fe2 O51 95.2(4) .
O12 Fe2 O51 169.4(4) .
O71 Fe2 O22 94.8(4) .
O12 Fe2 O22 90.0(4) .
O51 Fe2 O22 89.8(4) .
O71 Fe2 O41 95.6(4) .
O12 Fe2 O41 86.9(4) .
O51 Fe2 O41 91.4(4) .
O22 Fe2 O41 169.4(4) .
O71 Fe2 O61 179.1(4) .
O12 Fe2 O61 84.4(4) .
O51 Fe2 O61 85.0(4) .
O22 Fe2 O61 86.1(4) .
O41 Fe2 O61 83.6(4) .
O71 Fe3 O52 95.6(4) .
O71 Fe3 O42 96.2(4) .
O52 Fe3 O42 88.4(4) .
O71 Fe3 O32 92.2(4) .
O52 Fe3 O32 170.1(4) .
O42 Fe3 O32 84.7(4) .
O71 Fe3 O1 90.3(3) .
O52 Fe3 O1 93.7(3) .
O42 Fe3 O1 173.0(4) .
O32 Fe3 O1 92.4(3) .
O71 Fe3 O1 165.2(3) 7_566
O52 Fe3 O1 86.6(4) 7_566
O42 Fe3 O1 98.5(3) 7_566
O32 Fe3 O1 87.5(3) 7_566
O1 Fe3 O1 74.9(3) 7_566
N1 O1 Fe3 113.9(6) .
N1 O1 Fe3 132.4(6) 7_566
Fe3 O1 Fe3 105.1(3) 7_566
C1 N1 O1 115.4(10) .
C1 N1 Fe1 125.0(8) .
O1 N1 Fe1 119.3(7) .
C7 O2 Fe1 134.0(9) .
C11 O11 Fe1 131.4(9) .
C11 O12 Fe2 132.2(9) .
C21 O21 Fe1 130.1(10) .
C21 O22 Fe2 131.5(10) .
C31 O31 Fe1 131.1(9) .
C31 O32 Fe3 130.1(9) .
C41 O41 Fe2 129.9(8) .
C41 O42 Fe3 133.2(9) .
C51 O51 Fe2 133.8(10) .
C51 O52 Fe3 132.0(10) .
Fe2 O71 Fe3 120.7(4) .
Fe2 O71 Fe1 120.9(4) .
Fe3 O71 Fe1 118.4(4) .
N1 C1 C2 125.9(13) .
C7 C2 C1 123.7(13) .
C7 C2 C3 120.2(13) .
C1 C2 C3 116.1(15) .
C4 C3 C2 118.6(17) .
C3 C4 C5 120.3(18) .
C6 C5 C4 122.1(16) .
C5 C6 C7 119.6(16) .
O2 C7 C2 122.8(12) .
O2 C7 C6 118.1(15) .
C2 C7 C6 119.1(14) .
O12 C11 O11 125.3(12) .
O12 C11 C12 118.0(15) .
O11 C11 C12 116.7(15) .
C17 C12 C13 119.6(15) .
C17 C12 C11 119.9(16) .
C13 C12 C11 120.5(15) .
C14 C13 C12 118.6(18) .
C15 C14 C13 125(2) .
C14 C15 C16 119(2) .
C15 C16 C17 120(2) .
C12 C17 C16 118.2(18) .
O21 C21 O22 127.0(14) .
O21 C21 C22 119.7(15) .
O22 C21 C22 113.3(16) .
C23 C22 C27 120.4(19) .
C23 C22 C21 115.9(18) .
C27 C22 C21 124(2) .
C22 C23 C24 117(2) .
C25 C24 C23 122(3) .
C24 C25 C26 118(3) .
C25 C26 C27 121(3) .
C22 C27 C26 122(2) .
O31 C31 O32 124.0(13) .
O31 C31 C32 119.3(14) .
O32 C31 C32 116.7(14) .
C37 C32 C33 117.1(15) .
C37 C32 C31 120.9(16) .
C33 C32 C31 121.5(16) .
C32 C33 C34 120.8(18) .
C35 C34 C33 122(2) .
C34 C35 C36 118(2) .
C35 C36 C37 122(2) .
C32 C37 C36 120.0(18) .
O41 C41 O42 125.0(12) .
O41 C41 C42 119.6(13) .
O42 C41 C42 115.3(14) .
C47 C42 C43 118.5(15) .
C47 C42 C41 120.3(14) .
C43 C42 C41 121.1(16) .
C42 C43 C44 121.0(17) .
C45 C44 C43 122(2) .
C44 C45 C46 118(2) .
C47 C46 C45 120(2) .
C42 C47 C46 120.1(18) .
O52 C51 O51 123.7(16) .
O52 C51 C52 120.2(16) .
O51 C51 C52 116.1(16) .
C53 C52 C57 120.9(18) .
C53 C52 C51 121(2) .
C57 C52 C51 117.5(19) .
C52 C53 C54 114(2) .
C55 C54 C53 118(3) .
C56 C55 C54 123(4) .
C55 C56 C57 120(3) .
C56 C57 C52 122(2) .
NS1 CS1 CS2 175(3) .

loop_
_geom_bond_atom_site_label_1
_geom_bond_atom_site_label_2
_geom_bond_distance
_geom_bond_site_symmetry_2
Fe1 O2 1.914(9) .
Fe1 O71 1.928(8) .
Fe1 O11 2.023(9) .
Fe1 O31 2.040(9) .
Fe1 O21 2.057(10) .
Fe1 N1 2.156(10) .
Fe2 O71 1.867(8) .
Fe2 O12 1.991(9) .
Fe2 O51 2.017(10) .
Fe2 O22 2.018(10) .
Fe2 O41 2.044(10) .
Fe2 O61 2.116(9) .
Fe3 O71 1.884(7) .
Fe3 O52 1.999(9) .
Fe3 O42 2.004(9) .
Fe3 O32 2.013(9) .
Fe3 O1 2.025(7) .
Fe3 O1 2.099(7) 7_566
O1 N1 1.382(11) .
O1 Fe3 2.099(7) 7_566
N1 C1 1.276(14) .
O2 C7 1.294(14) .
O11 C11 1.260(16) .
O12 C11 1.227(16) .
O21 C21 1.214(17) .
O22 C21 1.283(16) .
O31 C31 1.235(15) .
O32 C31 1.270(15) .
O41 C41 1.240(15) .
O42 C41 1.262(15) .
O51 C51 1.265(16) .
O52 C51 1.253(16) .
C1 C2 1.422(18) .
C2 C7 1.389(18) .
C2 C3 1.431(19) .
C3 C4 1.37(2) .
C4 C5 1.38(2) .
C5 C6 1.36(2) .
C6 C7 1.400(18) .
C11 C12 1.531(18) .
C12 C17 1.361(19) .
C12 C13 1.39(2) .
C13 C14 1.34(2) .
C14 C15 1.28(3) .
C15 C16 1.38(3) .
C16 C17 1.40(2) .
C21 C22 1.53(2) .
C22 C23 1.33(2) .
C22 C27 1.34(2) .
C23 C24 1.46(3) .
C24 C25 1.32(4) .
C25 C26 1.34(4) .
C26 C27 1.35(3) .
C31 C32 1.497(18) .
C32 C37 1.34(2) .
C32 C33 1.35(2) .
C33 C34 1.36(2) .
C34 C35 1.29(3) .
C35 C36 1.33(3) .
C36 C37 1.36(3) .
C41 C42 1.481(18) .
C42 C47 1.34(2) .
C42 C43 1.370(18) .
C43 C44 1.37(2) .
C44 C45 1.30(3) .
C45 C46 1.40(3) .
C46 C47 1.38(3) .
C51 C52 1.46(2) .
C52 C53 1.31(2) .
C52 C57 1.36(2) .
C53 C54 1.49(4) .
C54 C55 1.33(5) .
C55 C56 1.26(5) .
C56 C57 1.33(3) .
NS1 CS1 1.21(3) .
CS1 CS2 1.46(3) .
OW1 OW1A 1.52(4) .
